data_4066591
loop_
_publ_author_name
'Jenter, Jelena'
'Gamer, Michael T.'
'Roesky, Peter W.'

_publ_section_title
;
 2,5-Bis{N-(2,6-diisopropylphenyl)iminomethyl}pyrrolyl Complexes of the
 Divalent Lanthanides: Synthesis and Structures
;
_journal_issue 19
_journal_name_full Organometallics
_journal_page_first 4410
_journal_paper_doi 10.1021/om100539f
_journal_volume 29
_journal_year 2010
_chemical_formula_moiety 'C42 H62 I N3 O3 Eu, 2(C4 H8 O)'
_chemical_formula_sum 'C50 H78 Eu I N3 O5'
_chemical_formula_weight 1080.01
_chemical_name_systematic
; 
 ? 
;
_space_group_IT_number 14
_symmetry_cell_setting monoclinic
_symmetry_Int_Tables_number 14
_symmetry_space_group_name_Hall '-P 2ybc'
_symmetry_space_group_name_H-M 'P 1 21/c 1'
_atom_sites_solution_hydrogens geom
_atom_sites_solution_primary direct
_atom_sites_solution_secondary difmap
_audit_creation_method SHELXL-97
_cell_angle_alpha 90.00
_cell_angle_beta 107.780(2)
_cell_angle_gamma 90.00
_cell_formula_units_Z 4
_cell_length_a 15.2363(4)
_cell_length_b 31.9866(10)
_cell_length_c 11.3231(3)
_cell_measurement_reflns_used 35628
_cell_measurement_temperature 200(2)
_cell_measurement_theta_max 27.24
_cell_measurement_theta_min 1.27
_cell_volume 5254.8(3)
_computing_cell_refinement 'STOE X-AREA, PLATON (A.L.Spek, 2005)'
_computing_data_collection 'STOE X-AREA'
_computing_data_reduction 'STOE X-RED, PLATON (A.L.Spek, 2005)'
_computing_molecular_graphics 'Diamond 2.1e/3'
_computing_publication_material 'X-STEP32, Microsoft Word'
_computing_structure_refinement 'SHELXL-97 (Sheldrick, 1997)'
_computing_structure_solution 'SHELXS-97 (Sheldrick, 1997)'
_diffrn_ambient_temperature 200(2)
_diffrn_measured_fraction_theta_full 0.981
_diffrn_measured_fraction_theta_max 0.981
_diffrn_measurement_device_type 'STOE IPDS 2'
_diffrn_measurement_method 'area detector'
_diffrn_radiation_monochromator graphite
_diffrn_radiation_source 'fine-focus sealed tube'
_diffrn_radiation_type MoK\a
_diffrn_radiation_wavelength 0.71073
_diffrn_reflns_av_R_equivalents 0.0899
_diffrn_reflns_av_sigmaI/netI 0.0579
_diffrn_reflns_limit_h_max 18
_diffrn_reflns_limit_h_min -18
_diffrn_reflns_limit_k_max 38
_diffrn_reflns_limit_k_min -38
_diffrn_reflns_limit_l_max 13
_diffrn_reflns_limit_l_min -13
_diffrn_reflns_number 34080
_diffrn_reflns_theta_full 25.05
_diffrn_reflns_theta_max 25.05
_diffrn_reflns_theta_min 1.27
_exptl_absorpt_coefficient_mu 1.825
_exptl_absorpt_correction_T_max 0.3794
_exptl_absorpt_correction_T_min 0.2005
_exptl_absorpt_correction_type integration
_exptl_absorpt_process_details 'STOE X-RED & X-SHAPE'
_exptl_crystal_colour green
_exptl_crystal_density_diffrn 1.365
_exptl_crystal_density_method 'not measured'
_exptl_crystal_description prism
_exptl_crystal_F_000 2220
_exptl_crystal_size_max 0.500
_exptl_crystal_size_mid 0.267
_exptl_crystal_size_min 0.100
_refine_diff_density_max 2.717
_refine_diff_density_min -1.320
_refine_diff_density_rms 0.159
_refine_ls_extinction_method none
_refine_ls_goodness_of_fit_ref 1.128
_refine_ls_hydrogen_treatment constr
_refine_ls_matrix_type full
_refine_ls_number_parameters 507
_refine_ls_number_reflns 9124
_refine_ls_number_restraints 0
_refine_ls_restrained_S_all 1.128
_refine_ls_R_factor_all 0.1004
_refine_ls_R_factor_gt 0.0882
_refine_ls_shift/su_max 0.000
_refine_ls_shift/su_mean 0.000
_refine_ls_structure_factor_coef Fsqd
_refine_ls_weighting_details 'calc w=1/[\s^2^(Fo^2^)+(0.0597P)^2^+68.7164P] where P=(Fo^2^+2Fc^2^)/3'
_refine_ls_weighting_scheme calc
_refine_ls_wR_factor_gt 0.2122
_refine_ls_wR_factor_ref 0.2183
_reflns_number_gt 7563
_reflns_number_total 9124
_reflns_threshold_expression >2sigma(I)
_cod_data_source_file om100539f_si_001.cif
_cod_data_source_block 2
_cod_original_sg_symbol_H-M 'P 21/c'
_cod_database_code 4066591

loop_
_symmetry_equiv_pos_as_xyz
'x, y, z'
'-x, y+1/2, -z+1/2'
'-x, -y, -z'
'x, -y-1/2, z-1/2'

loop_
_atom_site_label
_atom_site_type_symbol
_atom_site_fract_x
_atom_site_fract_y
_atom_site_fract_z
_atom_site_U_iso_or_equiv
_atom_site_adp_type
_atom_site_occupancy
_atom_site_symmetry_multiplicity
_atom_site_calc_flag
_atom_site_refinement_flags
C1 C 0.3227(7) 0.0338(3) 0.4381(11) 0.047(3) Uani 1 1 d .
C2 C 0.2937(8) -0.0083(3) 0.4086(12) 0.054(3) Uani 1 1 d .
H2 H 0.3316 -0.0326 0.4222 0.065 Uiso 1 1 calc R
C3 C 0.1999(8) -0.0067(3) 0.3567(11) 0.054(3) Uani 1 1 d .
H3 H 0.1598 -0.0297 0.3265 0.064 Uiso 1 1 calc R
C4 C 0.1741(7) 0.0358(3) 0.3565(10) 0.042(2) Uani 1 1 d .
C5 C 0.4125(7) 0.0503(3) 0.4915(10) 0.045(2) Uani 1 1 d .
H5 H 0.4623 0.0314 0.5229 0.054 Uiso 1 1 calc R
C6 C 0.0857(7) 0.0549(3) 0.3062(10) 0.046(2) Uani 1 1 d .
H6 H 0.0328 0.0376 0.2772 0.055 Uiso 1 1 calc R
C7 C 0.5255(7) 0.1017(3) 0.5556(11) 0.047(3) Uani 1 1 d .
C8 C 0.5759(8) 0.1147(4) 0.4792(12) 0.056(3) Uani 1 1 d .
C9 C 0.6672(9) 0.1249(4) 0.5331(14) 0.065(3) Uani 1 1 d .
H9 H 0.7034 0.1334 0.4822 0.078 Uiso 1 1 calc R
C10 C 0.7067(10) 0.1231(5) 0.6597(16) 0.075(4) Uani 1 1 d .
H10 H 0.7699 0.1300 0.6955 0.090 Uiso 1 1 calc R
C11 C 0.6553(9) 0.1114(5) 0.7339(15) 0.073(4) Uani 1 1 d .
H11 H 0.6832 0.1105 0.8213 0.087 Uiso 1 1 calc R
C12 C 0.5624(8) 0.1007(4) 0.6838(11) 0.055(3) Uani 1 1 d .
C13 C -0.0171(7) 0.1107(3) 0.2439(11) 0.048(3) Uani 1 1 d .
C14 C -0.0525(8) 0.1144(4) 0.1155(11) 0.054(3) Uani 1 1 d .
C15 C -0.1432(9) 0.1294(4) 0.0644(14) 0.066(4) Uani 1 1 d .
H15 H -0.1696 0.1319 -0.0229 0.079 Uiso 1 1 calc R
C16 C -0.1931(9) 0.1404(5) 0.1432(14) 0.071(4) Uani 1 1 d .
H16 H -0.2543 0.1505 0.1096 0.086 Uiso 1 1 calc R
C17 C -0.1557(10) 0.1369(5) 0.2680(16) 0.074(4) Uani 1 1 d .
H17 H -0.1922 0.1446 0.3191 0.089 Uiso 1 1 calc R
C18 C -0.0675(8) 0.1229(4) 0.3241(12) 0.057(3) Uani 1 1 d .
C19 C 0.5338(9) 0.1147(4) 0.3393(12) 0.061(3) Uani 1 1 d .
H19 H 0.4664 0.1204 0.3211 0.073 Uiso 1 1 calc R
C20 C 0.5728(12) 0.1489(6) 0.2750(18) 0.103(6) Uani 1 1 d .
H20A H 0.5430 0.1474 0.1852 0.154 Uiso 1 1 calc R
H20B H 0.6394 0.1448 0.2931 0.154 Uiso 1 1 calc R
H20C H 0.5611 0.1763 0.3055 0.154 Uiso 1 1 calc R
C21 C 0.5430(13) 0.0710(6) 0.2863(17) 0.099(6) Uani 1 1 d .
H21A H 0.5169 0.0716 0.1958 0.149 Uiso 1 1 calc R
H21B H 0.5096 0.0505 0.3205 0.149 Uiso 1 1 calc R
H21C H 0.6082 0.0632 0.3090 0.149 Uiso 1 1 calc R
C22 C 0.5089(10) 0.0879(5) 0.7729(13) 0.076(4) Uani 1 1 d .
H22 H 0.4424 0.0861 0.7229 0.091 Uiso 1 1 calc R
C23 C 0.5368(16) 0.0454(6) 0.8276(17) 0.113(7) Uani 1 1 d .
H23A H 0.5308 0.0251 0.7607 0.169 Uiso 1 1 calc R
H23B H 0.4968 0.0371 0.8769 0.169 Uiso 1 1 calc R
H23C H 0.6009 0.0462 0.8809 0.169 Uiso 1 1 calc R
C24 C 0.5166(13) 0.1210(6) 0.8700(16) 0.100(6) Uani 1 1 d .
H24A H 0.4818 0.1123 0.9257 0.150 Uiso 1 1 calc R
H24B H 0.4916 0.1474 0.8296 0.150 Uiso 1 1 calc R
H24C H 0.5816 0.1249 0.9179 0.150 Uiso 1 1 calc R
C25 C 0.0018(10) 0.1017(4) 0.0276(11) 0.062(3) Uani 1 1 d .
H25 H 0.0686 0.1029 0.0764 0.075 Uiso 1 1 calc R
C26 C -0.0192(14) 0.0568(5) -0.0166(16) 0.093(5) Uani 1 1 d .
H26A H 0.0191 0.0490 -0.0687 0.139 Uiso 1 1 calc R
H26B H -0.0844 0.0544 -0.0649 0.139 Uiso 1 1 calc R
H26C H -0.0059 0.0381 0.0552 0.139 Uiso 1 1 calc R
C27 C -0.0119(12) 0.1309(5) -0.0825(14) 0.083(4) Uani 1 1 d .
H27A H 0.0262 0.1215 -0.1332 0.124 Uiso 1 1 calc R
H27B H 0.0062 0.1593 -0.0526 0.124 Uiso 1 1 calc R
H27C H -0.0769 0.1308 -0.1327 0.124 Uiso 1 1 calc R
C28 C -0.0268(9) 0.1184(4) 0.4628(12) 0.062(3) Uani 1 1 d .
H28 H 0.0417 0.1161 0.4827 0.074 Uiso 1 1 calc R
C29 C -0.0476(12) 0.1557(6) 0.5313(16) 0.094(5) Uani 1 1 d .
H29A H -0.0206 0.1515 0.6208 0.141 Uiso 1 1 calc R
H29B H -0.1145 0.1591 0.5112 0.141 Uiso 1 1 calc R
H29C H -0.0212 0.1809 0.5064 0.141 Uiso 1 1 calc R
C30 C -0.0629(13) 0.0774(6) 0.5071(15) 0.094(5) Uani 1 1 d .
H30A H -0.0368 0.0749 0.5973 0.141 Uiso 1 1 calc R
H30B H -0.0442 0.0533 0.4671 0.141 Uiso 1 1 calc R
H30C H -0.1303 0.0783 0.4845 0.141 Uiso 1 1 calc R
C31 C 0.2726(12) 0.0841(5) 0.1410(15) 0.083(5) Uani 1 1 d .
H31A H 0.3224 0.0687 0.2024 0.100 Uiso 1 1 calc R
H31B H 0.2149 0.0677 0.1231 0.100 Uiso 1 1 calc R
C32 C 0.2982(18) 0.0919(8) 0.0215(16) 0.133(9) Uani 1 1 d .
H32A H 0.3500 0.0737 0.0181 0.159 Uiso 1 1 calc R
H32B H 0.2448 0.0866 -0.0528 0.159 Uiso 1 1 calc R
C33 C 0.3255(16) 0.1367(7) 0.029(2) 0.114(6) Uiso 1 1 d .
H33A H 0.3902 0.1407 0.0813 0.137 Uiso 1 1 calc R
H33B H 0.3166 0.1490 -0.0537 0.137 Uiso 1 1 calc R
C34 C 0.2595(12) 0.1541(5) 0.0894(15) 0.085(4) Uiso 1 1 d .
H34A H 0.2777 0.1829 0.1183 0.102 Uiso 1 1 calc R
H34B H 0.1968 0.1550 0.0292 0.102 Uiso 1 1 calc R
C35 C 0.4446(11) 0.2045(4) 0.5507(15) 0.077(4) Uani 1 1 d .
H35A H 0.5070 0.1936 0.5590 0.092 Uiso 1 1 calc R
H35B H 0.4239 0.1932 0.6191 0.092 Uiso 1 1 calc R
C36 C 0.4440(13) 0.2513(5) 0.5513(19) 0.101(6) Uani 1 1 d .
H36A H 0.3893 0.2623 0.5710 0.121 Uiso 1 1 calc R
H36B H 0.5005 0.2626 0.6117 0.121 Uiso 1 1 calc R
C37 C 0.4403(15) 0.2614(5) 0.423(2) 0.120(8) Uani 1 1 d .
H37A H 0.5031 0.2644 0.4157 0.144 Uiso 1 1 calc R
H37B H 0.4058 0.2876 0.3950 0.144 Uiso 1 1 calc R
C38 C 0.3907(12) 0.2243(5) 0.3478(15) 0.083(4) Uani 1 1 d .
H38A H 0.3289 0.2327 0.2940 0.100 Uiso 1 1 calc R
H38B H 0.4264 0.2131 0.2950 0.100 Uiso 1 1 calc R
C39 C 0.0968(11) 0.2078(5) 0.1913(14) 0.077(4) Uani 1 1 d .
H39A H 0.0757 0.1802 0.1539 0.093 Uiso 1 1 calc R
H39B H 0.1247 0.2233 0.1360 0.093 Uiso 1 1 calc R
C40 C 0.0204(11) 0.2313(6) 0.2107(19) 0.103(6) Uani 1 1 d .
H40A H -0.0279 0.2121 0.2208 0.123 Uiso 1 1 calc R
H40B H -0.0073 0.2502 0.1400 0.123 Uiso 1 1 calc R
C41 C 0.0629(13) 0.2560(7) 0.3284(18) 0.109(6) Uani 1 1 d .
H41A H 0.0623 0.2863 0.3100 0.131 Uiso 1 1 calc R
H41B H 0.0284 0.2513 0.3885 0.131 Uiso 1 1 calc R
C42 C 0.1580(12) 0.2408(5) 0.3787(15) 0.085(5) Uani 1 1 d .
H42A H 0.2021 0.2617 0.3657 0.102 Uiso 1 1 calc R
H42B H 0.1731 0.2350 0.4686 0.102 Uiso 1 1 calc R
C43 C 0.1587(18) 0.0322(7) 0.693(2) 0.126(8) Uani 1 1 d .
H43A H 0.1502 0.0628 0.6851 0.151 Uiso 1 1 calc R
H43B H 0.1242 0.0189 0.6134 0.151 Uiso 1 1 calc R
C44 C 0.258(2) 0.0212(9) 0.728(2) 0.142(9) Uani 1 1 d .
H44A H 0.2739 0.0116 0.6537 0.170 Uiso 1 1 calc R
H44B H 0.2962 0.0458 0.7627 0.170 Uiso 1 1 calc R
C45 C 0.275(2) -0.0123(9) 0.820(3) 0.173(13) Uani 1 1 d .
H45A H 0.3288 -0.0060 0.8923 0.207 Uiso 1 1 calc R
H45B H 0.2842 -0.0395 0.7838 0.207 Uiso 1 1 calc R
C46 C 0.1886(16) -0.0122(7) 0.854(2) 0.116(7) Uani 1 1 d .
H46A H 0.1594 -0.0401 0.8375 0.139 Uiso 1 1 calc R
H46B H 0.2031 -0.0064 0.9439 0.139 Uiso 1 1 calc R
C47 C 0.697(2) 0.2443(11) 0.727(3) 0.176(11) Uiso 1 1 d .
H47A H 0.6869 0.2737 0.6990 0.211 Uiso 1 1 calc R
H47B H 0.6716 0.2259 0.6540 0.211 Uiso 1 1 calc R
C48 C 0.799(3) 0.2361(12) 0.784(3) 0.200(14) Uiso 1 1 d .
H48A H 0.8159 0.2076 0.7645 0.240 Uiso 1 1 calc R
H48B H 0.8368 0.2569 0.7564 0.240 Uiso 1 1 calc R
C49 C 0.807(3) 0.2407(12) 0.913(3) 0.201(14) Uiso 1 1 d .
H49A H 0.8464 0.2183 0.9608 0.241 Uiso 1 1 calc R
H49B H 0.8360 0.2679 0.9429 0.241 Uiso 1 1 calc R
C50 C 0.718(3) 0.2388(15) 0.932(4) 0.25(2) Uiso 1 1 d .
H50A H 0.7156 0.2143 0.9844 0.303 Uiso 1 1 calc R
H50B H 0.7082 0.2643 0.9758 0.303 Uiso 1 1 calc R
N1 N 0.4292(6) 0.0903(3) 0.4993(8) 0.045(2) Uani 1 1 d .
N2 N 0.2492(6) 0.0602(2) 0.4055(8) 0.0411(19) Uani 1 1 d .
N3 N 0.0755(6) 0.0952(3) 0.2988(8) 0.045(2) Uani 1 1 d .
O1 O 0.2597(5) 0.1285(3) 0.1909(8) 0.059(2) Uani 1 1 d .
O2 O 0.3832(6) 0.1939(3) 0.4361(9) 0.069(2) Uani 1 1 d .
O3 O 0.1614(6) 0.2031(2) 0.3120(8) 0.062(2) Uani 1 1 d .
O4 O 0.1294(12) 0.0169(7) 0.790(2) 0.174(8) Uani 1 1 d .
O5 O 0.652(3) 0.2357(11) 0.822(4) 0.289(15) Uiso 1 1 d .
I I 0.23291(8) 0.16378(3) 0.66837(9) 0.0768(3) Uani 1 1 d .
Eu Eu 0.25621(4) 0.137161(15) 0.40635(5) 0.04156(18) Uani 1 1 d .

loop_
_atom_site_aniso_label
_atom_site_aniso_U_11
_atom_site_aniso_U_22
_atom_site_aniso_U_33
_atom_site_aniso_U_23
_atom_site_aniso_U_13
_atom_site_aniso_U_12
C1 0.047(6) 0.030(5) 0.061(7) -0.004(5) 0.013(5) 0.006(4)
C2 0.053(6) 0.032(5) 0.078(8) 0.003(5) 0.022(6) 0.005(5)
C3 0.058(7) 0.037(6) 0.059(7) -0.002(5) 0.008(6) -0.010(5)
C4 0.041(5) 0.035(5) 0.048(6) -0.002(4) 0.013(5) -0.005(4)
C5 0.046(6) 0.037(5) 0.049(6) 0.000(4) 0.010(5) 0.010(4)
C6 0.040(5) 0.043(6) 0.053(6) 0.000(5) 0.010(5) -0.002(4)
C7 0.037(5) 0.038(5) 0.065(7) -0.002(5) 0.011(5) 0.005(4)
C8 0.047(6) 0.045(6) 0.071(8) 0.005(6) 0.012(6) 0.007(5)
C9 0.054(7) 0.058(7) 0.086(10) 0.001(7) 0.023(7) -0.002(6)
C10 0.052(7) 0.068(9) 0.101(12) -0.013(8) 0.016(8) -0.010(6)
C11 0.056(8) 0.076(9) 0.077(9) -0.012(7) 0.007(7) -0.003(7)
C12 0.052(7) 0.054(7) 0.057(7) -0.008(5) 0.011(6) 0.002(5)
C13 0.036(5) 0.039(5) 0.067(7) -0.003(5) 0.012(5) -0.006(4)
C14 0.046(6) 0.047(6) 0.064(7) -0.004(5) 0.010(6) -0.002(5)
C15 0.051(7) 0.061(8) 0.074(9) 0.000(6) 0.001(6) 0.002(6)
C16 0.041(6) 0.082(10) 0.085(10) 0.000(8) 0.010(7) 0.011(6)
C17 0.056(8) 0.071(9) 0.094(11) 0.006(8) 0.020(8) 0.006(7)
C18 0.050(7) 0.053(7) 0.067(8) 0.001(6) 0.018(6) -0.005(5)
C19 0.048(7) 0.071(8) 0.070(8) 0.013(6) 0.026(6) 0.010(6)
C20 0.067(10) 0.132(15) 0.112(14) 0.041(12) 0.031(10) -0.008(10)
C21 0.109(14) 0.104(13) 0.095(12) -0.021(10) 0.045(11) 0.011(11)
C22 0.065(9) 0.096(11) 0.061(8) 0.000(8) 0.012(7) -0.014(8)
C23 0.16(2) 0.101(14) 0.082(12) 0.010(10) 0.044(13) -0.013(13)
C24 0.102(13) 0.132(16) 0.076(11) -0.010(10) 0.042(10) 0.010(12)
C25 0.067(8) 0.071(8) 0.045(6) -0.004(6) 0.012(6) -0.001(6)
C26 0.137(16) 0.065(9) 0.092(11) -0.013(8) 0.059(11) -0.007(10)
C27 0.090(11) 0.075(10) 0.077(10) 0.007(8) 0.016(8) 0.005(8)
C28 0.057(7) 0.070(8) 0.067(8) -0.003(6) 0.031(6) -0.002(6)
C29 0.084(11) 0.109(13) 0.087(11) -0.033(10) 0.023(9) 0.003(10)
C30 0.098(12) 0.107(13) 0.075(10) 0.022(9) 0.025(9) -0.013(10)
C31 0.092(11) 0.089(11) 0.083(10) -0.027(8) 0.049(9) -0.020(9)
C32 0.18(2) 0.17(2) 0.068(11) -0.045(12) 0.070(13) 0.002(18)
C35 0.073(9) 0.059(8) 0.093(11) 0.000(7) 0.016(8) -0.011(7)
C36 0.099(13) 0.077(11) 0.124(16) -0.033(11) 0.029(12) 0.001(10)
C37 0.127(16) 0.072(11) 0.143(18) 0.029(11) 0.013(14) -0.051(11)
C38 0.080(10) 0.094(11) 0.079(10) 0.018(8) 0.029(8) -0.002(9)
C39 0.088(10) 0.063(8) 0.071(9) -0.001(7) 0.010(8) 0.002(8)
C40 0.067(10) 0.097(13) 0.130(16) -0.008(11) 0.007(10) 0.024(9)
C41 0.097(13) 0.117(15) 0.115(15) -0.030(12) 0.033(11) 0.035(12)
C42 0.109(12) 0.063(9) 0.079(10) -0.019(7) 0.024(9) 0.016(8)
C43 0.13(2) 0.106(16) 0.14(2) 0.008(14) 0.034(17) -0.011(14)
C44 0.16(2) 0.19(3) 0.101(16) 0.004(16) 0.088(17) 0.00(2)
C45 0.18(3) 0.16(3) 0.21(3) 0.06(2) 0.12(3) 0.08(2)
C46 0.123(17) 0.098(14) 0.145(19) 0.003(13) 0.068(16) -0.022(13)
N1 0.038(5) 0.045(5) 0.051(5) -0.004(4) 0.010(4) 0.004(4)
N2 0.042(4) 0.031(4) 0.048(5) 0.001(4) 0.011(4) 0.005(4)
N3 0.039(5) 0.043(5) 0.053(5) -0.001(4) 0.014(4) -0.004(4)
O1 0.049(4) 0.065(5) 0.064(5) 0.035(4) 0.017(4) -0.010(4)
O2 0.068(6) 0.045(5) 0.089(7) 0.005(4) 0.017(5) -0.012(4)
O3 0.068(5) 0.042(4) 0.070(5) -0.005(4) 0.012(4) 0.012(4)
O4 0.121(13) 0.196(19) 0.24(2) 0.063(17) 0.101(15) 0.060(13)
I 0.0925(7) 0.0864(7) 0.0532(5) -0.0103(4) 0.0249(5) -0.0013(5)
Eu 0.0464(3) 0.0335(3) 0.0451(3) 0.0000(2) 0.0146(2) 0.0006(2)

loop_
_atom_type_symbol
_atom_type_description
_atom_type_scat_dispersion_real
_atom_type_scat_dispersion_imag
_atom_type_scat_source
C C 0.0033 0.0016 'International Tables Vol C Tables 4.2.6.8 and 6.1.1.4'
H H 0.0000 0.0000 'International Tables Vol C Tables 4.2.6.8 and 6.1.1.4'
N N 0.0061 0.0033 'International Tables Vol C Tables 4.2.6.8 and 6.1.1.4'
O O 0.0106 0.0060 'International Tables Vol C Tables 4.2.6.8 and 6.1.1.4'
I I -0.4742 1.8119 'International Tables Vol C Tables 4.2.6.8 and 6.1.1.4'
Eu Eu -0.1578 3.6682 'International Tables Vol C Tables 4.2.6.8 and 6.1.1.4'

loop_
_geom_angle_atom_site_label_1
_geom_angle_atom_site_label_2
_geom_angle_atom_site_label_3
_geom_angle
N2 C1 C5 119.6(9)
N2 C1 C2 110.6(9)
C5 C1 C2 129.8(10)
C3 C2 C1 105.8(10)
C2 C3 C4 106.9(9)
N2 C4 C3 110.7(9)
N2 C4 C6 119.4(9)
C3 C4 C6 129.7(10)
N1 C5 C1 122.5(9)
N3 C6 C4 122.0(10)
C8 C7 C12 122.4(11)
C8 C7 N1 118.6(10)
C12 C7 N1 118.9(11)
C9 C8 C7 118.2(12)
C9 C8 C19 120.7(13)
C7 C8 C19 121.0(11)
C10 C9 C8 120.8(14)
C11 C10 C9 120.2(13)
C10 C11 C12 121.2(14)
C7 C12 C11 117.1(13)
C7 C12 C22 124.6(11)
C11 C12 C22 118.3(12)
C14 C13 C18 122.3(11)
C14 C13 N3 119.6(11)
C18 C13 N3 118.0(11)
C13 C14 C15 118.4(12)
C13 C14 C25 122.9(11)
C15 C14 C25 118.7(12)
C16 C15 C14 119.0(13)
C17 C16 C15 120.8(13)
C16 C17 C18 123.3(15)
C17 C18 C13 116.1(13)
C17 C18 C28 123.0(13)
C13 C18 C28 120.8(11)
C8 C19 C20 113.3(13)
C8 C19 C21 110.2(11)
C20 C19 C21 111.5(14)
C23 C22 C24 112.8(14)
C23 C22 C12 112.0(14)
C24 C22 C12 110.7(13)
C27 C25 C26 110.3(12)
C27 C25 C14 113.9(12)
C26 C25 C14 111.3(12)
C29 C28 C18 112.1(12)
C29 C28 C30 110.5(13)
C18 C28 C30 109.8(11)
C32 C31 O1 105.3(14)
C33 C32 C31 104.1(14)
C34 C33 C32 100.0(17)
O1 C34 C33 108.8(15)
O2 C35 C36 104.2(13)
C37 C36 C35 102.3(15)
C36 C37 C38 104.1(13)
O2 C38 C37 105.9(13)
O3 C39 C40 105.0(13)
C39 C40 C41 104.8(13)
C42 C41 C40 105.9(13)
O3 C42 C41 105.4(13)
O4 C43 C44 104.7(19)
C45 C44 C43 108(2)
C44 C45 C46 102(2)
O4 C46 C45 111.2(19)
O5 C47 C48 108(3)
C49 C48 C47 100(3)
C50 C49 C48 111(4)
O5 C50 C49 109(4)
C5 N1 C7 115.2(9)
C5 N1 Eu 110.0(7)
C7 N1 Eu 134.7(6)
C4 N2 C1 106.0(8)
C4 N2 Eu 127.4(6)
C1 N2 Eu 125.9(7)
C6 N3 C13 116.7(9)
C6 N3 Eu 110.2(7)
C13 N3 Eu 133.1(6)
C34 O1 C31 101.6(11)
C34 O1 Eu 138.1(9)
C31 O1 Eu 120.1(7)
C35 O2 C38 108.2(11)
C35 O2 Eu 123.6(8)
C38 O2 Eu 127.1(9)
C39 O3 C42 106.9(10)
C39 O3 Eu 127.9(7)
C42 O3 Eu 124.9(8)
C46 O4 C43 110.3(18)
C50 O5 C47 106(4)
N2 Eu O1 84.2(3)
N2 Eu O3 142.4(3)
O1 Eu O3 82.1(3)
N2 Eu O2 136.7(3)
O1 Eu O2 88.1(3)
O3 Eu O2 77.5(3)
N2 Eu N1 61.6(3)
O1 Eu N1 90.5(3)
O3 Eu N1 152.7(3)
O2 Eu N1 76.0(3)
N2 Eu N3 60.9(3)
O1 Eu N3 80.9(3)
O3 Eu N3 82.5(3)
O2 Eu N3 158.3(3)
N1 Eu N3 122.3(2)
N2 Eu I 104.6(2)
O1 Eu I 169.76(19)
O3 Eu I 87.7(2)
O2 Eu I 89.0(2)
N1 Eu I 98.32(18)
N3 Eu I 98.54(18)

loop_
_geom_bond_atom_site_label_1
_geom_bond_atom_site_label_2
_geom_bond_distance
C1 N2 1.360(13)
C1 C5 1.417(15)
C1 C2 1.427(15)
C2 C3 1.371(17)
C3 C4 1.413(15)
C4 N2 1.356(13)
C4 C6 1.430(14)
C5 N1 1.302(13)
C6 N3 1.299(13)
C7 C8 1.384(17)
C7 C12 1.388(16)
C7 N1 1.457(13)
C8 C9 1.377(17)
C8 C19 1.517(18)
C9 C10 1.38(2)
C10 C11 1.36(2)
C11 C12 1.398(18)
C12 C22 1.53(2)
C13 C14 1.393(17)
C13 C18 1.411(18)
C13 N3 1.445(13)
C14 C15 1.409(17)
C14 C25 1.531(18)
C15 C16 1.38(2)
C16 C17 1.36(2)
C17 C18 1.374(18)
C18 C28 1.510(18)
C19 C20 1.53(2)
C19 C21 1.54(2)
C22 C23 1.50(2)
C22 C24 1.51(2)
C25 C27 1.519(19)
C25 C26 1.523(19)
C28 C29 1.51(2)
C28 C30 1.56(2)
C31 C32 1.54(2)
C31 O1 1.563(18)
C32 C33 1.49(3)
C33 C34 1.48(3)
C34 O1 1.410(18)
C35 O2 1.390(17)
C35 C36 1.50(2)
C36 C37 1.47(3)
C37 C38 1.52(2)
C38 O2 1.425(17)
C39 O3 1.427(16)
C39 C40 1.46(2)
C40 C41 1.51(2)
C41 C42 1.47(2)
C42 O3 1.431(15)
C43 O4 1.39(3)
C43 C44 1.48(3)
C44 C45 1.46(3)
C45 C46 1.48(3)
C46 O4 1.34(3)
C47 O5 1.47(4)
C47 C48 1.51(4)
C48 C49 1.44(4)
C49 C50 1.43(5)
C50 O5 1.34(4)
N1 Eu 2.934(8)
N2 Eu 2.464(8)
N3 Eu 2.969(8)
O1 Eu 2.472(9)
O2 Eu 2.598(8)
O3 Eu 2.595(8)
I Eu 3.2088(11)
